data_4066957
loop_
_publ_author_name
'Colson, Adam C.'
'Whitmire, Kenton H.'

_publ_section_title
;
 Synthesis, Characterization, and Reactivity of the Heterometallic
 Dinuclear \m-PH2and \m-PPhH Complexes FeMn(CO)8(\m-PH2) and
 FeMn(CO)8(\m-PPhH)&#x2021;
;
_journal_issue 20
_journal_name_full Organometallics
_journal_page_first 4611
_journal_paper_doi 10.1021/om100736m
_journal_volume 29
_journal_year 2010
_chemical_formula_sum 'C32 H20 Au Fe Mn O8 P2'
_chemical_formula_weight 902.18
_chemical_name_systematic
; 
 ? 
;
_space_group_IT_number 60
_symmetry_cell_setting orthorhombic
_symmetry_space_group_name_Hall '-P 2n 2ab'
_symmetry_space_group_name_H-M 'P b c n'
_atom_sites_solution_hydrogens geom
_atom_sites_solution_primary direct
_atom_sites_solution_secondary difmap
_audit_creation_method SHELXL-97
_cell_angle_alpha 90.00
_cell_angle_beta 90.00
_cell_angle_gamma 90.00
_cell_formula_units_Z 8
_cell_length_a 18.4784(14)
_cell_length_b 12.6296(9)
_cell_length_c 28.196(2)
_cell_measurement_reflns_used 8371
_cell_measurement_temperature 213(2)
_cell_measurement_theta_max 28.22
_cell_measurement_theta_min 2.43
_cell_volume 6580.2(8)
_computing_cell_refinement 'SMART (Bruker)'
_computing_data_collection 'APEX (Bruker)'
_computing_data_reduction 'SMART (Bruker)'
_computing_molecular_graphics 'Diamond 3.2 (Crystal Impact)'
_computing_publication_material 'Diamond 3.2 (Crystal Impact)'
_computing_structure_refinement 'SHELXL-97 (Sheldrick, 1997)'
_computing_structure_solution 'SHELXS-97 (Sheldrick, 1990)'
_diffrn_ambient_temperature 213(2)
_diffrn_measured_fraction_theta_full 0.993
_diffrn_measured_fraction_theta_max 0.993
_diffrn_measurement_device_type 'Bruker AXS SMART 1k CCD'
_diffrn_measurement_method 'theta and omega scans'
_diffrn_radiation_monochromator graphite
_diffrn_radiation_source 'fine-focus sealed tube'
_diffrn_radiation_type MoK\a
_diffrn_radiation_wavelength 0.71073
_diffrn_reflns_av_R_equivalents 0.0496
_diffrn_reflns_av_sigmaI/netI 0.0263
_diffrn_reflns_limit_h_max 24
_diffrn_reflns_limit_h_min -23
_diffrn_reflns_limit_k_max 16
_diffrn_reflns_limit_k_min -16
_diffrn_reflns_limit_l_max 37
_diffrn_reflns_limit_l_min -36
_diffrn_reflns_number 76896
_diffrn_reflns_theta_full 28.29
_diffrn_reflns_theta_max 28.29
_diffrn_reflns_theta_min 1.44
_exptl_absorpt_coefficient_mu 5.407
_exptl_absorpt_correction_T_max 0.1398
_exptl_absorpt_correction_T_min 0.1270
_exptl_absorpt_correction_type multi-scan
_exptl_absorpt_process_details 'SADABS (Sheldrick, 1996)'
_exptl_crystal_colour red
_exptl_crystal_density_diffrn 1.821
_exptl_crystal_density_method 'not measured'
_exptl_crystal_description plate
_exptl_crystal_F_000 3488
_exptl_crystal_size_max 0.65
_exptl_crystal_size_mid 0.60
_exptl_crystal_size_min 0.60
_refine_diff_density_max 1.339
_refine_diff_density_min -0.720
_refine_diff_density_rms 0.105
_refine_ls_extinction_coef 0.00065(2)
_refine_ls_extinction_expression Fc^*^=kFc[1+0.001xFc^2^\l^3^/sin(2\q)]^-1/4^
_refine_ls_extinction_method SHELXL
_refine_ls_goodness_of_fit_ref 1.111
_refine_ls_hydrogen_treatment mixed
_refine_ls_matrix_type full
_refine_ls_number_parameters 407
_refine_ls_number_reflns 8102
_refine_ls_number_restraints 0
_refine_ls_restrained_S_all 1.111
_refine_ls_R_factor_all 0.0431
_refine_ls_R_factor_gt 0.0249
_refine_ls_shift/su_max 0.001
_refine_ls_shift/su_mean 0.000
_refine_ls_structure_factor_coef Fsqd
_refine_ls_weighting_details 'calc w=1/[\s^2^(Fo^2^)+(0.0173P)^2^+13.4216P] where P=(Fo^2^+2Fc^2^)/3'
_refine_ls_weighting_scheme calc
_refine_ls_wR_factor_gt 0.0551
_refine_ls_wR_factor_ref 0.0651
_reflns_number_gt 6228
_reflns_number_total 8102
_reflns_threshold_expression >2sigma(I)
_cod_data_source_file om100736m_si_001.cif
_cod_data_source_block 1corr
_cod_original_cell_volume 6580.3(8)
_cod_original_sg_symbol_H-M Pbcn
_cod_database_code 4066957

loop_
_symmetry_equiv_pos_as_xyz
'x, y, z'
'-x+1/2, -y+1/2, z+1/2'
'-x, y, -z+1/2'
'x+1/2, -y+1/2, -z'
'-x, -y, -z'
'x-1/2, y-1/2, -z-1/2'
'x, -y, z-1/2'
'-x-1/2, y-1/2, z'

loop_
_atom_site_label
_atom_site_type_symbol
_atom_site_fract_x
_atom_site_fract_y
_atom_site_fract_z
_atom_site_U_iso_or_equiv
_atom_site_adp_type
_atom_site_occupancy
_atom_site_symmetry_multiplicity
_atom_site_calc_flag
_atom_site_refinement_flags
Au1 Au -0.000065(6) 0.765867(9) 0.142460(4) 0.02378(5) Uani 1 1 d .
Mn1 Mn 0.16325(2) 0.89708(4) 0.077268(17) 0.02476(10) Uani 0.50 1 d P
Fe1 Fe 0.16325(2) 0.89708(4) 0.077268(17) 0.02476(10) Uani 0.50 1 d P
Mn2 Mn 0.07554(3) 1.06155(4) 0.10976(2) 0.03290(13) Uani 0.50 1 d P
Fe2 Fe 0.07554(3) 1.06155(4) 0.10976(2) 0.03290(13) Uani 0.50 1 d P
P1 P 0.08739(4) 0.89684(6) 0.14180(3) 0.02400(17) Uani 1 1 d .
P2 P -0.07877(4) 0.62508(6) 0.13776(3) 0.02335(17) Uani 1 1 d .
C111 C 0.0868(2) 0.8649(3) 0.03986(13) 0.0375(8) Uani 1 1 d .
C112 C 0.2391(2) 0.9395(3) 0.11357(13) 0.0384(8) Uani 1 1 d .
C113 C 0.1920(2) 0.7622(3) 0.07630(15) 0.0421(9) Uani 1 1 d .
C114 C 0.2080(2) 0.9560(3) 0.02653(14) 0.0400(9) Uani 1 1 d .
C121 C -0.0068(2) 1.0145(3) 0.08072(17) 0.0449(10) Uani 1 1 d .
C122 C 0.1493(2) 1.1068(3) 0.14723(16) 0.0473(10) Uani 1 1 d .
C123 C 0.0187(3) 1.1471(4) 0.1426(2) 0.0606(14) Uani 1 1 d .
C124 C 0.1066(2) 1.1394(3) 0.05946(17) 0.0467(10) Uani 1 1 d .
C141 C -0.04762(17) 0.5304(2) 0.09395(11) 0.0255(7) Uani 1 1 d .
C142 C 0.0258(2) 0.5052(3) 0.09286(13) 0.0354(8) Uani 1 1 d .
H14A H 0.0579 0.5396 0.1130 0.042 Uiso 1 1 calc R
C152 C -0.0894(2) 0.4399(3) 0.19181(14) 0.0388(9) Uani 1 1 d .
H15A H -0.0852 0.4028 0.1634 0.047 Uiso 1 1 calc R
C143 C 0.0505(2) 0.4292(3) 0.06189(14) 0.0439(9) Uani 1 1 d .
H14B H 0.0993 0.4112 0.0618 0.053 Uiso 1 1 calc R
C153 C -0.0971(3) 0.3857(3) 0.23424(16) 0.0526(12) Uani 1 1 d .
H15B H -0.0978 0.3120 0.2344 0.063 Uiso 1 1 calc R
C145 C -0.0685(2) 0.4047(3) 0.03134(13) 0.0388(9) Uani 1 1 d .
H14C H -0.1000 0.3714 0.0104 0.047 Uiso 1 1 calc R
C146 C -0.09472(19) 0.4799(3) 0.06302(12) 0.0328(8) Uani 1 1 d .
H14D H -0.1438 0.4963 0.0635 0.039 Uiso 1 1 calc R
C151 C -0.08799(16) 0.5496(3) 0.19184(11) 0.0250(7) Uani 1 1 d .
C155 C -0.1033(2) 0.5491(4) 0.27605(14) 0.0479(10) Uani 1 1 d .
H15C H -0.1091 0.5858 0.3044 0.057 Uiso 1 1 calc R
C156 C -0.0942(2) 0.6039(3) 0.23423(13) 0.0359(8) Uani 1 1 d .
H15D H -0.0922 0.6775 0.2345 0.043 Uiso 1 1 calc R
C161 C -0.17012(17) 0.6618(3) 0.12047(12) 0.0268(7) Uani 1 1 d .
C162 C -0.2304(2) 0.6170(3) 0.14120(15) 0.0459(10) Uani 1 1 d .
H16A H -0.2250 0.5658 0.1646 0.055 Uiso 1 1 calc R
C163 C -0.2987(2) 0.6483(4) 0.12711(19) 0.0628(14) Uani 1 1 d .
H16B H -0.3392 0.6189 0.1416 0.075 Uiso 1 1 calc R
C164 C -0.3075(2) 0.7221(4) 0.09196(19) 0.0580(13) Uani 1 1 d .
H16C H -0.3537 0.7421 0.0825 0.070 Uiso 1 1 calc R
C165 C -0.2481(2) 0.7662(4) 0.07089(17) 0.0536(11) Uani 1 1 d .
H16D H -0.2541 0.8156 0.0467 0.064 Uiso 1 1 calc R
C166 C -0.1793(2) 0.7379(3) 0.08522(14) 0.0393(9) Uani 1 1 d .
H16E H -0.1391 0.7696 0.0713 0.047 Uiso 1 1 calc R
O111 O 0.04098(18) 0.8409(3) 0.01505(12) 0.0654(9) Uani 1 1 d .
O112 O 0.28956(17) 0.9619(3) 0.13404(11) 0.0677(10) Uani 1 1 d .
O113 O 0.2086(2) 0.6755(2) 0.07484(14) 0.0743(10) Uani 1 1 d .
O114 O 0.2375(2) 0.9922(3) -0.00510(11) 0.0656(10) Uani 1 1 d .
O121 O -0.06121(16) 0.9895(3) 0.06530(14) 0.0701(10) Uani 1 1 d .
O123 O -0.0177(2) 1.2015(4) 0.1644(2) 0.1081(17) Uani 1 1 d .
O124 O 0.12672(19) 1.1879(3) 0.02827(13) 0.0690(10) Uani 1 1 d .
C144 C 0.0039(2) 0.3793(3) 0.03091(14) 0.0394(9) Uani 1 1 d .
H14E H 0.0213 0.3288 0.0098 0.047 Uiso 1 1 calc R
C131 C 0.12922(18) 0.8895(3) 0.20053(12) 0.0312(7) Uani 1 1 d .
O122 O 0.1911(2) 1.1403(3) 0.17274(14) 0.0847(12) Uani 1 1 d .
C132 C 0.1867(2) 0.8233(4) 0.21024(15) 0.0484(10) Uani 1 1 d .
H13A H 0.2067 0.7829 0.1860 0.058 Uiso 1 1 calc R
C154 C -0.1038(2) 0.4404(4) 0.27601(15) 0.0509(11) Uani 1 1 d .
H15E H -0.1088 0.4037 0.3044 0.061 Uiso 1 1 calc R
C136 C 0.1001(3) 0.9462(4) 0.23792(16) 0.0638(14) Uani 1 1 d .
H13B H 0.0607 0.9904 0.2328 0.077 Uiso 1 1 calc R
C133 C 0.2149(3) 0.8163(5) 0.25547(18) 0.0705(16) Uani 1 1 d .
H13C H 0.2537 0.7713 0.2613 0.085 Uiso 1 1 calc R
C134 C 0.1865(4) 0.8745(5) 0.29155(19) 0.0775(19) Uani 1 1 d .
H13D H 0.2064 0.8706 0.3218 0.093 Uiso 1 1 calc R
C135 C 0.1295(4) 0.9375(5) 0.28311(18) 0.0846(19) Uani 1 1 d .
H13E H 0.1093 0.9760 0.3079 0.102 Uiso 1 1 calc R

loop_
_atom_site_aniso_label
_atom_site_aniso_U_11
_atom_site_aniso_U_22
_atom_site_aniso_U_33
_atom_site_aniso_U_23
_atom_site_aniso_U_13
_atom_site_aniso_U_12
Au1 0.01862(7) 0.02274(7) 0.02999(8) -0.00185(5) 0.00074(5) -0.00607(5)
Mn1 0.0214(2) 0.0259(2) 0.0270(2) -0.00086(19) 0.00109(19) 0.00075(18)
Fe1 0.0214(2) 0.0259(2) 0.0270(2) -0.00086(19) 0.00109(19) 0.00075(18)
Mn2 0.0253(2) 0.0200(2) 0.0534(3) -0.0023(2) 0.0012(2) 0.00075(19)
Fe2 0.0253(2) 0.0200(2) 0.0534(3) -0.0023(2) 0.0012(2) 0.00075(19)
P1 0.0194(4) 0.0238(4) 0.0288(4) -0.0034(3) 0.0006(3) -0.0058(3)
P2 0.0196(4) 0.0241(4) 0.0264(4) 0.0001(3) 0.0006(3) -0.0058(3)
C111 0.043(2) 0.0320(18) 0.038(2) -0.0059(16) -0.0049(17) 0.0035(16)
C112 0.0324(19) 0.046(2) 0.037(2) 0.0064(17) 0.0023(16) -0.0047(17)
C113 0.039(2) 0.040(2) 0.047(2) -0.0034(18) -0.0013(18) 0.0096(17)
C114 0.044(2) 0.039(2) 0.036(2) -0.0013(17) 0.0057(17) -0.0006(17)
C121 0.034(2) 0.034(2) 0.067(3) 0.0034(19) -0.0017(19) 0.0069(16)
C122 0.043(2) 0.039(2) 0.060(3) -0.0112(19) 0.008(2) -0.0157(18)
C123 0.043(2) 0.040(2) 0.099(4) -0.021(3) 0.010(2) 0.0022(19)
C124 0.034(2) 0.037(2) 0.069(3) 0.005(2) 0.003(2) 0.0037(17)
C141 0.0275(16) 0.0255(15) 0.0235(15) 0.0009(13) 0.0030(13) -0.0066(13)
C142 0.0285(17) 0.044(2) 0.0337(19) -0.0074(16) -0.0011(15) -0.0008(16)
C152 0.044(2) 0.0335(19) 0.039(2) 0.0031(16) 0.0146(17) 0.0057(16)
C143 0.036(2) 0.049(2) 0.047(2) -0.0083(19) 0.0046(18) 0.0064(18)
C153 0.062(3) 0.041(2) 0.055(3) 0.019(2) 0.023(2) 0.013(2)
C145 0.048(2) 0.0343(19) 0.0342(19) -0.0098(16) -0.0015(17) -0.0135(17)
C146 0.0285(17) 0.0347(18) 0.0350(19) -0.0039(15) -0.0017(14) -0.0084(14)
C151 0.0171(14) 0.0309(16) 0.0271(16) 0.0043(13) 0.0018(12) -0.0004(12)
C155 0.051(2) 0.064(3) 0.028(2) -0.0005(19) 0.0009(18) 0.005(2)
C156 0.036(2) 0.040(2) 0.0322(18) -0.0017(16) 0.0008(16) -0.0009(16)
C161 0.0234(16) 0.0258(15) 0.0312(17) 0.0005(13) -0.0027(13) -0.0009(13)
C162 0.0259(19) 0.050(2) 0.062(3) 0.027(2) -0.0023(17) -0.0050(17)
C163 0.024(2) 0.075(3) 0.089(4) 0.037(3) -0.004(2) -0.002(2)
C164 0.031(2) 0.060(3) 0.083(3) 0.020(3) -0.014(2) 0.009(2)
C165 0.046(2) 0.054(3) 0.060(3) 0.026(2) -0.007(2) 0.007(2)
C166 0.037(2) 0.038(2) 0.044(2) 0.0107(17) 0.0006(17) -0.0061(16)
O111 0.066(2) 0.062(2) 0.069(2) -0.0195(17) -0.0353(18) -0.0046(17)
O112 0.0434(18) 0.099(3) 0.061(2) 0.0140(19) -0.0201(15) -0.0281(18)
O113 0.083(3) 0.0394(18) 0.100(3) -0.0052(18) -0.007(2) 0.0267(17)
O114 0.081(2) 0.066(2) 0.0498(19) 0.0125(16) 0.0269(17) -0.0082(18)
O121 0.0361(17) 0.069(2) 0.105(3) 0.001(2) -0.0252(18) -0.0006(16)
O123 0.076(3) 0.083(3) 0.166(5) -0.060(3) 0.033(3) 0.020(2)
O124 0.063(2) 0.061(2) 0.082(2) 0.0287(19) 0.0153(19) 0.0065(17)
C144 0.052(2) 0.0296(18) 0.037(2) -0.0070(15) 0.0080(17) -0.0004(17)
C131 0.0278(17) 0.0357(19) 0.0301(17) -0.0008(15) 0.0015(14) -0.0119(14)
O122 0.069(2) 0.095(3) 0.090(3) -0.025(2) -0.011(2) -0.046(2)
C132 0.041(2) 0.066(3) 0.039(2) 0.020(2) 0.0032(18) 0.003(2)
C154 0.049(2) 0.069(3) 0.034(2) 0.019(2) 0.0125(18) 0.013(2)
C136 0.078(4) 0.074(3) 0.040(2) -0.019(2) -0.002(2) 0.010(3)
C133 0.056(3) 0.097(4) 0.058(3) 0.039(3) -0.014(2) -0.017(3)
C134 0.099(5) 0.088(4) 0.045(3) 0.023(3) -0.029(3) -0.056(4)
C135 0.134(6) 0.082(4) 0.038(3) -0.022(3) -0.003(3) -0.023(4)

loop_
_atom_type_symbol
_atom_type_description
_atom_type_scat_dispersion_real
_atom_type_scat_dispersion_imag
_atom_type_scat_source
C C 0.0033 0.0016 'International Tables Vol C Tables 4.2.6.8 and 6.1.1.4'
H H 0.0000 0.0000 'International Tables Vol C Tables 4.2.6.8 and 6.1.1.4'
O O 0.0106 0.0060 'International Tables Vol C Tables 4.2.6.8 and 6.1.1.4'
P P 0.1023 0.0942 'International Tables Vol C Tables 4.2.6.8 and 6.1.1.4'
Mn Mn 0.3368 0.7283 'International Tables Vol C Tables 4.2.6.8 and 6.1.1.4'
Fe Fe 0.3463 0.8444 'International Tables Vol C Tables 4.2.6.8 and 6.1.1.4'
Au Au -2.0133 8.8022 'International Tables Vol C Tables 4.2.6.8 and 6.1.1.4'

loop_
_geom_angle_atom_site_label_1
_geom_angle_atom_site_label_2
_geom_angle_atom_site_label_3
_geom_angle
P2 Au1 P1 173.70(3)
C113 Mn1 C111 90.55(18)
C113 Mn1 C114 104.11(19)
C111 Mn1 C114 89.34(18)
C113 Mn1 C112 93.46(19)
C111 Mn1 C112 175.77(17)
C114 Mn1 C112 88.38(17)
C113 Mn1 P1 101.11(14)
C111 Mn1 P1 89.12(13)
C114 Mn1 P1 154.74(13)
C112 Mn1 P1 91.44(12)
C113 Mn1 Mn2 152.73(14)
C111 Mn1 Mn2 84.53(12)
C114 Mn1 Mn2 102.63(13)
C112 Mn1 Mn2 92.50(13)
P1 Mn1 Mn2 52.13(3)
C123 Mn2 C122 87.0(2)
C123 Mn2 C124 105.4(2)
C122 Mn2 C124 92.66(19)
C123 Mn2 C121 86.5(2)
C122 Mn2 C121 171.0(2)
C124 Mn2 C121 95.1(2)
C123 Mn2 P1 114.00(18)
C122 Mn2 P1 89.12(14)
C124 Mn2 P1 140.56(13)
C121 Mn2 P1 87.76(13)
C123 Mn2 Mn1 166.36(19)
C122 Mn2 Mn1 89.40(14)
C124 Mn2 Mn1 87.87(13)
C121 Mn2 Mn1 95.43(13)
P1 Mn2 Mn1 52.74(2)
C131 P1 Mn2 116.48(12)
C131 P1 Mn1 117.33(11)
Mn2 P1 Mn1 75.13(3)
C131 P1 Au1 104.56(11)
Mn2 P1 Au1 126.09(4)
Mn1 P1 Au1 115.71(4)
C151 P2 C141 104.88(15)
C151 P2 C161 105.88(14)
C141 P2 C161 106.29(15)
C151 P2 Au1 114.76(11)
C141 P2 Au1 110.39(10)
C161 P2 Au1 113.90(11)
O111 C111 Mn1 176.3(4)
O112 C112 Mn1 175.0(4)
O113 C113 Mn1 177.9(4)
O114 C114 Mn1 178.6(4)
O121 C121 Mn2 174.5(4)
O122 C122 Mn2 174.0(4)
O123 C123 Mn2 179.1(6)
O124 C124 Mn2 179.3(4)
C146 C141 C142 119.5(3)
C146 C141 P2 122.2(3)
C142 C141 P2 118.3(2)
C143 C142 C141 119.8(3)
C143 C142 H14A 120.1
C141 C142 H14A 120.1
C151 C152 C153 119.7(4)
C151 C152 H15A 120.1
C153 C152 H15A 120.1
C142 C143 C144 120.9(4)
C142 C143 H14B 119.6
C144 C143 H14B 119.6
C154 C153 C152 120.1(4)
C154 C153 H15B 119.9
C152 C153 H15B 119.9
C144 C145 C146 120.2(3)
C144 C145 H14C 119.9
C146 C145 H14C 119.9
C141 C146 C145 119.9(3)
C141 C146 H14D 120.0
C145 C146 H14D 120.0
C156 C151 C152 119.7(3)
C156 C151 P2 118.4(3)
C152 C151 P2 121.9(3)
C154 C155 C156 120.2(4)
C154 C155 H15C 119.9
C156 C155 H15C 119.9
C155 C156 C151 120.0(4)
C155 C156 H15D 120.0
C151 C156 H15D 120.0
C162 C161 C166 119.1(3)
C162 C161 P2 122.1(3)
C166 C161 P2 118.8(3)
C161 C162 C163 119.9(4)
C161 C162 H16A 120.0
C163 C162 H16A 120.0
C164 C163 C162 120.7(4)
C164 C163 H16B 119.7
C162 C163 H16B 119.7
C165 C164 C163 119.8(4)
C165 C164 H16C 120.1
C163 C164 H16C 120.1
C164 C165 C166 120.4(4)
C164 C165 H16D 119.8
C166 C165 H16D 119.8
C165 C166 C161 120.0(4)
C165 C166 H16E 120.0
C161 C166 H16E 120.0
C145 C144 C143 119.7(3)
C145 C144 H14E 120.1
C143 C144 H14E 120.1
C132 C131 C136 117.5(4)
C132 C131 P1 122.4(3)
C136 C131 P1 119.9(3)
C131 C132 C133 120.9(5)
C131 C132 H13A 119.6
C133 C132 H13A 119.6
C153 C154 C155 120.3(4)
C153 C154 H15E 119.9
C155 C154 H15E 119.9
C131 C136 C135 120.4(5)
C131 C136 H13B 119.8
C135 C136 H13B 119.8
C134 C133 C132 120.7(6)
C134 C133 H13C 119.7
C132 C133 H13C 119.7
C135 C134 C133 119.4(5)
C135 C134 H13D 120.3
C133 C134 H13D 120.3
C134 C135 C136 121.1(6)
C134 C135 H13E 119.5
C136 C135 H13E 119.5

loop_
_geom_bond_atom_site_label_1
_geom_bond_atom_site_label_2
_geom_bond_distance
Au1 P2 2.3009(8)
Au1 P1 2.3125(8)
Mn1 C113 1.785(4)
Mn1 C111 1.810(4)
Mn1 C114 1.812(4)
Mn1 C112 1.817(4)
Mn1 P1 2.2969(9)
Mn1 Mn2 2.7895(7)
Mn2 C123 1.769(5)
Mn2 C122 1.817(4)
Mn2 C124 1.819(5)
Mn2 C121 1.827(4)
Mn2 P1 2.2784(10)
P1 C131 1.830(4)
P2 C151 1.806(3)
P2 C141 1.813(3)
P2 C161 1.817(3)
C111 O111 1.139(4)
C112 O112 1.132(4)
C113 O113 1.136(5)
C114 O114 1.141(4)
C121 O121 1.140(5)
C122 O122 1.137(5)
C123 O123 1.141(6)
C124 O124 1.134(5)
C141 C146 1.387(4)
C141 C142 1.393(5)
C142 C143 1.375(5)
C142 H14A 0.9300
C152 C151 1.386(5)
C152 C153 1.386(5)
C152 H15A 0.9300
C143 C144 1.379(5)
C143 H14B 0.9300
C153 C154 1.371(6)
C153 H15B 0.9300
C145 C144 1.375(5)
C145 C146 1.391(5)
C145 H14C 0.9300
C146 H14D 0.9300
C151 C156 1.383(5)
C155 C154 1.373(6)
C155 C156 1.378(5)
C155 H15C 0.9300
C156 H15D 0.9300
C161 C162 1.379(5)
C161 C166 1.393(5)
C162 C163 1.382(5)
C162 H16A 0.9300
C163 C164 1.370(6)
C163 H16B 0.9300
C164 C165 1.367(6)
C164 H16C 0.9300
C165 C166 1.381(6)
C165 H16D 0.9300
C166 H16E 0.9300
C144 H14E 0.9300
C131 C132 1.378(5)
C131 C136 1.384(6)
C132 C133 1.381(6)
C132 H13A 0.9300
C154 H15E 0.9300
C136 C135 1.389(7)
C136 H13B 0.9300
C133 C134 1.360(8)
C133 H13C 0.9300
C134 C135 1.342(9)
C134 H13D 0.9300
C135 H13E 0.9300
